data_4116127
loop_
_publ_author_name
'Reinhold Tacke'
'Christian Burschka'
'Ingo Richter'
'Brigitte Wagner'
'Reiner Willeke'

_publ_contact_author
;       Reinhold Tacke
    Institut f\"ur Anorganische Chemie
    Bayerische Julius-Maximilians-Universit\"at W\"urzburg
    Am Hubland
    D-97074 W\"urzburg
    Bundesrepublik Deutschland
;
_publ_contact_author_email r.tacke@mail.uni-wuerzburg.de
_publ_contact_author_fax '049 931 8884609'
_publ_contact_author_phone '049 931 8885250'
_publ_section_title
;
 Pentacoordinate Silicon Compounds with SiO5Skeletons Containing SiOH or
 SiOSi Groups: Derivatives of the Pentahydroxosilicate(1-) Anion
 [Si(OH)5]-and Its Anhydride [(HO)4Si-O-Si(OH)4]2-
;
_journal_name_full 'Journal of the American Chemical Society'
_journal_page_first 8480
_journal_page_last 8485
_journal_paper_doi 10.1021/ja000637i
_journal_volume 122
_journal_year 2000
_chemical_formula_moiety '(C28 H21 O7 Si), (C6 H8 N), (C4 H8 O) '
_chemical_formula_sum 'C38 H37 N O8 Si'
_chemical_formula_weight 663.78
_chemical_melting_point 472
_chemical_name_systematic 'Anilinium Bis[benzilato(2-)-O1,O2]hydroxosilicate-Tetrahydrofuran'
_space_group_IT_number 4
_symmetry_cell_setting monoclinic
_symmetry_space_group_name_Hall 'P 2yb'
_symmetry_space_group_name_H-M 'P 1 21 1'
_atom_sites_solution_hydrogens geom
_atom_sites_solution_primary direct
_atom_sites_solution_secondary difmap
_audit_creation_method SHELXL-97
_cell_angle_alpha 90.00
_cell_angle_beta 91.155(15)
_cell_angle_gamma 90.00
_cell_formula_units_Z 2
_cell_length_a 11.3633(14)
_cell_length_b 12.5129(13)
_cell_length_c 11.8372(14)
_cell_measurement_reflns_used 2750
_cell_measurement_temperature 173(2)
_cell_measurement_theta_max 22.25
_cell_measurement_theta_min 4.95
_cell_volume 1682.8(3)
_computing_cell_refinement Stoe-IPDS
_computing_data_collection Stoe-IPDS
_computing_data_reduction Stoe-IPDS
_computing_molecular_graphics Bruker-SHELXTL
_computing_publication_material Bruker-SHELXTL
_computing_structure_refinement 'SHELXL-97 (Sheldrick, 1997)'
_computing_structure_solution 'SHELXS-97 (Sheldrick, 1990)'
_diffrn_ambient_temperature 173(2)
_diffrn_measured_fraction_theta_full 0.998
_diffrn_measured_fraction_theta_max 0.998
_diffrn_measurement_device_type Stoe-IPDS
_diffrn_measurement_method Stoe-IPDS
_diffrn_radiation_monochromator graphite
_diffrn_radiation_source 'fine-focus sealed tube'
_diffrn_radiation_type MoK\a
_diffrn_radiation_wavelength 0.71073
_diffrn_reflns_av_R_equivalents 0.0526
_diffrn_reflns_av_sigmaI/netI 0.0604
_diffrn_reflns_limit_h_max 11
_diffrn_reflns_limit_h_min -11
_diffrn_reflns_limit_k_max 13
_diffrn_reflns_limit_k_min -13
_diffrn_reflns_limit_l_max 12
_diffrn_reflns_limit_l_min -12
_diffrn_reflns_number 10398
_diffrn_reflns_theta_full 21.97
_diffrn_reflns_theta_max 21.97
_diffrn_reflns_theta_min 2.37
_exptl_absorpt_coefficient_mu 0.125
_exptl_absorpt_correction_type none
_exptl_crystal_colour colorless
_exptl_crystal_density_diffrn 1.310
_exptl_crystal_description platelet
_exptl_crystal_F_000 700
_exptl_crystal_size_max .25
_exptl_crystal_size_mid .25
_exptl_crystal_size_min .1
_refine_diff_density_max 0.455
_refine_diff_density_min -0.398
_refine_diff_density_rms 0.050
_refine_ls_abs_structure_details 'Flack H D (1983), Acta Cryst. A39, 876-881'
_refine_ls_abs_structure_Flack 0.05(18)
_refine_ls_extinction_method none
_refine_ls_goodness_of_fit_ref 0.998
_refine_ls_hydrogen_treatment mixed
_refine_ls_matrix_type full
_refine_ls_number_parameters 415
_refine_ls_number_reflns 4114
_refine_ls_number_restraints 27
_refine_ls_restrained_S_all 1.010
_refine_ls_R_factor_all 0.0519
_refine_ls_R_factor_gt 0.0413
_refine_ls_shift/su_max 0.000
_refine_ls_shift/su_mean 0.000
_refine_ls_structure_factor_coef Fsqd
_refine_ls_weighting_details 'calc w=1/[\s^2^(Fo^2^)+(0.0617P)^2^+0.0000P] where P=(Fo^2^+2Fc^2^)/3'
_refine_ls_weighting_scheme calc
_refine_ls_wR_factor_gt 0.0991
_refine_ls_wR_factor_ref 0.1034
_reflns_number_gt 3455
_reflns_number_total 4114
_reflns_threshold_expression >2sigma(I)
_cod_data_source_file ja000637i_3.cif
_cod_data_source_block ricabul
_cod_database_code 4116127

loop_
_symmetry_equiv_pos_as_xyz
'x, y, z'
'-x, y+1/2, -z'

loop_
_atom_site_label
_atom_site_type_symbol
_atom_site_fract_x
_atom_site_fract_y
_atom_site_fract_z
_atom_site_U_iso_or_equiv
_atom_site_adp_type
_atom_site_occupancy
_atom_site_symmetry_multiplicity
_atom_site_calc_flag
_atom_site_refinement_flags
_atom_site_disorder_assembly
_atom_site_disorder_group
Si Si -0.38765(9) -0.67920(9) -0.98345(8) 0.0225(3) Uani 1 1 d . . .
C1 C -0.3952(3) -0.4894(4) -0.8863(3) 0.0254(10) Uani 1 1 d . . .
C2 C -0.3739(3) -0.5718(3) -0.7910(3) 0.0249(9) Uani 1 1 d . . .
C3 C -0.2779(3) -0.8559(4) -1.0445(3) 0.0244(9) Uani 1 1 d . . .
C4 C -0.2189(3) -0.7632(3) -1.1083(3) 0.0239(9) Uani 1 1 d . . .
C5 C -0.2553(3) -0.5482(3) -0.7332(3) 0.0273(10) Uani 1 1 d . . .
C6 C -0.2396(4) -0.4571(4) -0.6652(3) 0.0382(11) Uani 1 1 d . . .
H6 H -0.3035 -0.4097 -0.6532 0.046 Uiso 1 1 calc R . .
C7 C -0.1295(5) -0.4366(4) -0.6155(4) 0.0477(13) Uani 1 1 d . . .
H7 H -0.1193 -0.3757 -0.5684 0.057 Uiso 1 1 calc R . .
C8 C -0.0357(5) -0.5032(5) -0.6336(4) 0.0513(14) Uani 1 1 d . . .
H8 H 0.0389 -0.4882 -0.5995 0.062 Uiso 1 1 calc R . .
C9 C -0.0501(4) -0.5909(4) -0.7007(4) 0.0459(13) Uani 1 1 d . . .
H9 H 0.0150 -0.6365 -0.7141 0.055 Uiso 1 1 calc R . .
C10 C -0.1589(4) -0.6141(4) -0.7495(3) 0.0344(10) Uani 1 1 d . . .
H10 H -0.1677 -0.6762 -0.7950 0.041 Uiso 1 1 calc R . .
C11 C -0.4793(3) -0.5708(3) -0.7121(3) 0.0257(10) Uani 1 1 d . . .
C12 C -0.4675(4) -0.5852(4) -0.5956(3) 0.0366(11) Uani 1 1 d . . .
H12 H -0.3913 -0.5926 -0.5620 0.044 Uiso 1 1 calc R . .
C13 C -0.5666(4) -0.5889(4) -0.5283(4) 0.0506(14) Uani 1 1 d . . .
H13 H -0.5579 -0.5970 -0.4488 0.061 Uiso 1 1 calc R . .
C14 C -0.6778(4) -0.5808(4) -0.5777(4) 0.0457(13) Uani 1 1 d . . .
H14 H -0.7455 -0.5838 -0.5320 0.055 Uiso 1 1 calc R . .
C15 C -0.6901(4) -0.5685(4) -0.6920(4) 0.0421(12) Uani 1 1 d . . .
H15 H -0.7665 -0.5630 -0.7257 0.051 Uiso 1 1 calc R . .
C16 C -0.5912(4) -0.5641(3) -0.7593(4) 0.0320(10) Uani 1 1 d . . .
H16 H -0.6007 -0.5564 -0.8388 0.038 Uiso 1 1 calc R . .
C17 C -0.2405(4) -0.7749(3) -1.2358(3) 0.0268(10) Uani 1 1 d . . .
C18 C -0.1524(4) -0.7539(4) -1.3125(3) 0.0401(11) Uani 1 1 d . . .
H18 H -0.0752 -0.7367 -1.2861 0.048 Uiso 1 1 calc R . .
C19 C -0.1776(5) -0.7582(4) -1.4280(4) 0.0513(14) Uani 1 1 d . . .
H19 H -0.1174 -0.7427 -1.4800 0.062 Uiso 1 1 calc R . .
C20 C -0.2880(5) -0.7844(4) -1.4677(4) 0.0473(13) Uani 1 1 d . . .
H20 H -0.3039 -0.7878 -1.5467 0.057 Uiso 1 1 calc R . .
C21 C -0.3751(4) -0.8057(4) -1.3927(4) 0.0430(12) Uani 1 1 d . . .
H21 H -0.4517 -0.8238 -1.4199 0.052 Uiso 1 1 calc R . .
C22 C -0.3520(4) -0.8009(3) -1.2770(3) 0.0339(11) Uani 1 1 d . . .
H22 H -0.4132 -0.8156 -1.2257 0.041 Uiso 1 1 calc R . .
C23 C -0.0894(3) -0.7579(4) -1.0733(3) 0.0275(10) Uani 1 1 d . . .
C24 C -0.0403(4) -0.6665(4) -1.0297(3) 0.0391(11) Uani 1 1 d . . .
H24 H -0.0887 -0.6054 -1.0197 0.047 Uiso 1 1 calc R . .
C25 C 0.0792(4) -0.6608(5) -0.9995(4) 0.0481(14) Uani 1 1 d . . .
H25 H 0.1113 -0.5964 -0.9695 0.058 Uiso 1 1 calc R . .
C26 C 0.1502(4) -0.7489(5) -1.0134(4) 0.0505(13) Uani 1 1 d . . .
H26 H 0.2312 -0.7461 -0.9924 0.061 Uiso 1 1 calc R . .
C27 C 0.1019(4) -0.8416(5) -1.0584(4) 0.0494(14) Uani 1 1 d . . .
H27 H 0.1501 -0.9026 -1.0688 0.059 Uiso 1 1 calc R . .
C28 C -0.0158(4) -0.8454(4) -1.0882(4) 0.0389(11) Uani 1 1 d . . .
H28 H -0.0475 -0.9094 -1.1196 0.047 Uiso 1 1 calc R . .
C29 C -0.2970(3) -1.0241(3) -0.7795(3) 0.0268(10) Uani 1 1 d . . .
C30 C -0.2596(4) -1.1248(4) -0.7514(3) 0.0361(11) Uani 1 1 d . . .
H30 H -0.3054 -1.1853 -0.7731 0.043 Uiso 1 1 calc R . .
C31 C -0.1548(4) -1.1383(4) -0.6912(4) 0.0427(13) Uani 1 1 d . . .
H31 H -0.1281 -1.2080 -0.6717 0.051 Uiso 1 1 calc R . .
C32 C -0.0899(4) -1.0506(5) -0.6599(4) 0.0486(13) Uani 1 1 d . . .
H32 H -0.0181 -1.0600 -0.6187 0.058 Uiso 1 1 calc R . .
C33 C -0.1273(4) -0.9483(5) -0.6874(4) 0.0489(13) Uani 1 1 d . . .
H33 H -0.0820 -0.8881 -0.6644 0.059 Uiso 1 1 calc R . .
C34 C -0.2323(4) -0.9347(4) -0.7491(3) 0.0389(11) Uani 1 1 d . . .
H34 H -0.2588 -0.8652 -0.7697 0.047 Uiso 1 1 calc R . .
O8 O -0.4244(5) -0.4447(4) -0.3052(5) 0.0669(8) Uiso 0.738(8) 1 d PD A 1
C39 C -0.3207(5) -0.5078(5) -0.3122(5) 0.0669(8) Uiso 0.738(8) 1 d PD A 1
H39A H -0.2972 -0.5159 -0.3918 0.080 Uiso 0.738(8) 1 calc PR A 1
H39B H -0.3335 -0.5796 -0.2796 0.080 Uiso 0.738(8) 1 calc PR A 1
C40 C -0.2277(7) -0.4476(6) -0.2450(8) 0.0669(8) Uiso 0.738(8) 1 d PD A 1
H40A H -0.2374 -0.4578 -0.1627 0.080 Uiso 0.738(8) 1 calc PR A 1
H40B H -0.1476 -0.4703 -0.2657 0.080 Uiso 0.738(8) 1 calc PR A 1
C37 C -0.2498(5) -0.3386(5) -0.2775(5) 0.0669(8) Uiso 0.738(8) 1 d PD A 1
H37A H -0.2132 -0.3217 -0.3506 0.080 Uiso 0.738(8) 1 calc PR A 1
H37B H -0.2199 -0.2881 -0.2192 0.080 Uiso 0.738(8) 1 calc PR A 1
C38 C -0.3877(6) -0.3346(6) -0.2878(7) 0.0669(8) Uiso 0.738(8) 1 d PD A 1
H38A H -0.4217 -0.3054 -0.2179 0.080 Uiso 0.738(8) 1 calc PR A 1
H38B H -0.4131 -0.2894 -0.3524 0.080 Uiso 0.738(8) 1 calc PR A 1
O9 O -0.4176(6) -0.4392(6) -0.2769(7) 0.0669(8) Uiso 0.262(8) 1 d PRD A 2
C52 C -0.3558(15) -0.3528(16) -0.2122(18) 0.0669(8) Uiso 0.262(8) 1 d PD A 2
H52A H -0.4034 -0.2865 -0.2106 0.080 Uiso 0.262(8) 1 calc PR A 2
H52B H -0.3368 -0.3754 -0.1338 0.080 Uiso 0.262(8) 1 calc PR A 2
C56 C -0.2498(5) -0.3386(5) -0.2775(5) 0.0669(8) Uiso 0.262(8) 1 d PD A 2
H56A H -0.2671 -0.2965 -0.3467 0.080 Uiso 0.262(8) 1 calc PR A 2
H56B H -0.1884 -0.3010 -0.2322 0.080 Uiso 0.262(8) 1 calc PR A 2
C55 C -0.2117(12) -0.4449(13) -0.306(2) 0.0669(8) Uiso 0.262(8) 1 d PD A 2
H55A H -0.1572 -0.4735 -0.2470 0.080 Uiso 0.262(8) 1 calc PR A 2
H55B H -0.1715 -0.4453 -0.3794 0.080 Uiso 0.262(8) 1 calc PR A 2
C54 C -0.3207(5) -0.5078(5) -0.3122(5) 0.0669(8) Uiso 0.262(8) 1 d PD A 2
H54A H -0.3352 -0.5332 -0.3905 0.080 Uiso 0.262(8) 1 calc PR A 2
H54B H -0.3142 -0.5708 -0.2619 0.080 Uiso 0.262(8) 1 calc PR A 2
N N -0.4052(3) -1.0099(3) -0.8437(3) 0.0339(9) Uani 1 1 d . . .
H42 H -0.3962 -0.9563 -0.8947 0.051 Uiso 1 1 calc R . .
H43 H -0.4643 -0.9930 -0.7961 0.051 Uiso 1 1 calc R . .
H44 H -0.4234 -1.0716 -0.8808 0.051 Uiso 1 1 calc R . .
O1 O -0.4037(2) -0.5362(2) -0.9853(2) 0.0249(7) Uani 1 1 d . . .
O2 O -0.3692(2) -0.6737(2) -0.84425(19) 0.0245(6) Uani 1 1 d . . .
O3 O -0.3608(2) -0.8207(2) -0.9778(2) 0.0244(7) Uani 1 1 d . . .
O4 O -0.2777(2) -0.6684(2) -1.07301(19) 0.0253(6) Uani 1 1 d . . .
O5 O -0.5218(2) -0.6933(2) -1.0373(2) 0.0290(7) Uani 1 1 d . . .
H1 H -0.535(4) -0.754(4) -1.042(4) 0.035 Uiso 1 1 d . . .
O6 O -0.4033(2) -0.3933(2) -0.8711(2) 0.0264(7) Uani 1 1 d . . .
O7 O -0.2538(2) -0.9493(2) -1.0547(2) 0.0295(7) Uani 1 1 d . . .

loop_
_atom_site_aniso_label
_atom_site_aniso_U_11
_atom_site_aniso_U_22
_atom_site_aniso_U_33
_atom_site_aniso_U_23
_atom_site_aniso_U_13
_atom_site_aniso_U_12
Si 0.0196(5) 0.0225(6) 0.0255(6) 0.0020(5) 0.0006(4) 0.0026(5)
C1 0.014(2) 0.034(3) 0.028(2) -0.001(2) 0.0013(17) 0.0023(19)
C2 0.023(2) 0.023(2) 0.028(2) 0.0001(18) 0.0018(17) 0.0034(18)
C3 0.021(2) 0.026(3) 0.026(2) -0.0035(19) -0.0049(17) 0.000(2)
C4 0.026(2) 0.019(2) 0.027(2) -0.0049(18) -0.0003(17) -0.0008(19)
C5 0.027(2) 0.033(3) 0.022(2) 0.0055(19) 0.0012(17) -0.006(2)
C6 0.038(3) 0.039(3) 0.038(2) -0.001(2) -0.006(2) 0.000(2)
C7 0.061(4) 0.045(3) 0.037(3) 0.005(2) -0.016(2) -0.016(3)
C8 0.036(3) 0.066(4) 0.051(3) 0.018(3) -0.016(2) -0.018(3)
C9 0.029(3) 0.058(4) 0.050(3) 0.012(3) -0.003(2) -0.002(3)
C10 0.029(3) 0.039(3) 0.035(2) 0.002(2) 0.0009(19) 0.000(2)
C11 0.030(2) 0.020(2) 0.027(2) 0.0010(17) 0.0032(18) 0.0006(19)
C12 0.038(3) 0.041(3) 0.030(2) 0.0061(19) 0.0010(19) 0.004(2)
C13 0.059(4) 0.057(4) 0.036(2) 0.007(2) 0.017(2) 0.003(3)
C14 0.042(3) 0.046(3) 0.051(3) 0.005(2) 0.023(2) 0.007(2)
C15 0.027(2) 0.036(3) 0.063(3) 0.006(2) 0.013(2) 0.003(2)
C16 0.030(3) 0.032(3) 0.035(2) 0.0068(19) 0.0047(19) 0.004(2)
C17 0.030(2) 0.017(2) 0.034(2) 0.0034(17) 0.0000(19) 0.0034(19)
C18 0.034(3) 0.053(3) 0.034(2) 0.000(2) 0.009(2) -0.001(3)
C19 0.060(4) 0.063(4) 0.032(3) 0.004(3) 0.017(2) 0.012(3)
C20 0.072(4) 0.041(3) 0.028(2) -0.002(2) -0.004(3) 0.012(3)
C21 0.044(3) 0.043(3) 0.042(3) -0.001(2) -0.010(2) -0.002(2)
C22 0.040(3) 0.029(2) 0.032(2) 0.0001(19) -0.002(2) -0.005(2)
C23 0.021(2) 0.033(3) 0.028(2) 0.001(2) 0.0053(17) -0.004(2)
C24 0.029(2) 0.048(3) 0.041(2) -0.012(2) 0.0098(19) -0.011(2)
C25 0.036(3) 0.067(4) 0.041(3) -0.007(3) 0.003(2) -0.022(3)
C26 0.026(3) 0.084(4) 0.042(3) 0.001(3) 0.005(2) -0.007(3)
C27 0.022(3) 0.069(4) 0.057(3) 0.008(3) 0.006(2) 0.011(3)
C28 0.030(3) 0.045(3) 0.042(3) -0.008(2) 0.0052(19) -0.003(2)
C29 0.022(2) 0.036(3) 0.022(2) 0.0024(18) 0.0038(17) -0.005(2)
C30 0.029(3) 0.040(3) 0.040(2) 0.002(2) 0.010(2) -0.002(2)
C31 0.037(3) 0.047(4) 0.044(3) 0.007(2) 0.004(2) 0.010(2)
C32 0.032(3) 0.076(4) 0.038(3) 0.000(3) -0.004(2) 0.009(3)
C33 0.040(3) 0.060(4) 0.046(3) -0.012(3) -0.013(2) -0.007(3)
C34 0.045(3) 0.037(3) 0.035(2) -0.007(2) -0.005(2) -0.007(2)
N 0.035(2) 0.035(2) 0.0318(19) 0.0076(16) 0.0010(16) -0.0089(17)
O1 0.0268(15) 0.0227(16) 0.0254(15) -0.0003(12) 0.0017(11) 0.0005(13)
O2 0.0248(14) 0.0215(15) 0.0271(13) -0.0015(13) 0.0014(10) 0.0049(14)
O3 0.0213(15) 0.0227(16) 0.0294(15) -0.0001(12) 0.0051(12) 0.0008(12)
O4 0.0268(14) 0.0182(15) 0.0311(13) -0.0011(13) 0.0076(11) 0.0026(13)
O5 0.0227(15) 0.0260(17) 0.0383(15) -0.0031(15) -0.0029(11) 0.0001(15)
O6 0.0270(17) 0.0209(19) 0.0315(15) -0.0032(13) 0.0003(12) 0.0030(13)
O7 0.0275(16) 0.0229(18) 0.0380(16) -0.0003(13) -0.0013(12) 0.0045(14)

loop_
_atom_type_symbol
_atom_type_description
_atom_type_scat_dispersion_real
_atom_type_scat_dispersion_imag
_atom_type_scat_source
C C 0.0033 0.0016 'International Tables Vol C Tables 4.2.6.8 and 6.1.1.4'
H H 0.0000 0.0000 'International Tables Vol C Tables 4.2.6.8 and 6.1.1.4'
N N 0.0061 0.0033 'International Tables Vol C Tables 4.2.6.8 and 6.1.1.4'
O O 0.0106 0.0060 'International Tables Vol C Tables 4.2.6.8 and 6.1.1.4'
Si Si 0.0817 0.0704 'International Tables Vol C Tables 4.2.6.8 and 6.1.1.4'

loop_
_geom_angle_atom_site_label_1
_geom_angle_atom_site_label_2
_geom_angle_atom_site_label_3
_geom_angle
_geom_angle_publ_flag
O5 Si O2 119.05(14) y
O5 Si O4 117.61(14) y
O2 Si O4 123.32(13) y
O5 Si O3 93.66(15) y
O2 Si O3 89.19(14) y
O4 Si O3 88.58(13) y
O5 Si O1 90.51(15) y
O2 Si O1 88.94(14) y
O4 Si O1 89.34(13) y
O3 Si O1 175.83(14) y
O6 C1 O1 124.5(4) ?
O6 C1 C2 124.2(4) ?
O1 C1 C2 111.3(4) ?
O2 C2 C5 109.3(3) ?
O2 C2 C11 108.3(3) ?
C5 C2 C11 114.7(3) ?
O2 C2 C1 106.3(3) ?
C5 C2 C1 108.8(3) ?
C11 C2 C1 109.1(3) ?
O7 C3 O3 123.4(4) ?
O7 C3 C4 125.2(3) ?
O3 C3 C4 111.4(4) ?
O4 C4 C23 109.8(3) ?
O4 C4 C17 107.5(3) ?
C23 C4 C17 114.0(3) ?
O4 C4 C3 105.7(3) ?
C23 C4 C3 109.1(3) ?
C17 C4 C3 110.4(3) ?
C10 C5 C6 118.1(4) ?
C10 C5 C2 121.0(4) ?
C6 C5 C2 120.9(4) ?
C7 C6 C5 119.5(4) ?
C8 C7 C6 121.0(5) ?
C9 C8 C7 119.7(5) ?
C8 C9 C10 120.5(5) ?
C9 C10 C5 121.2(4) ?
C16 C11 C12 118.5(4) ?
C16 C11 C2 118.5(3) ?
C12 C11 C2 122.7(4) ?
C11 C12 C13 120.5(4) ?
C14 C13 C12 119.8(4) ?
C15 C14 C13 120.0(4) ?
C14 C15 C16 120.2(5) ?
C11 C16 C15 120.9(4) ?
C22 C17 C18 118.7(4) ?
C22 C17 C4 119.7(3) ?
C18 C17 C4 121.5(4) ?
C17 C18 C19 119.8(4) ?
C20 C19 C18 121.0(4) ?
C21 C20 C19 119.5(4) ?
C20 C21 C22 120.4(5) ?
C17 C22 C21 120.6(4) ?
C24 C23 C28 117.7(4) ?
C24 C23 C4 121.5(4) ?
C28 C23 C4 120.7(4) ?
C23 C24 C25 121.6(5) ?
C26 C25 C24 119.7(5) ?
C25 C26 C27 119.2(4) ?
C28 C27 C26 120.2(5) ?
C27 C28 C23 121.5(5) ?
C30 C29 C34 121.4(4) ?
C30 C29 N 119.8(4) ?
C34 C29 N 118.7(4) ?
C29 C30 C31 119.7(4) ?
C32 C31 C30 119.6(5) ?
C31 C32 C33 121.1(4) ?
C32 C33 C34 119.4(5) ?
C29 C34 C33 118.7(5) ?
C39 O8 C38 107.4(5) ?
O8 C39 C40 105.3(5) ?
C37 C40 C39 102.4(6) ?
C40 C37 C38 102.7(5) ?
O8 C38 C37 105.3(5) ?
C1 O1 Si 115.3(3) ?
C2 O2 Si 118.2(2) ?
C3 O3 Si 115.4(3) ?
C4 O4 Si 118.7(2) ?
H1 O5 Si 108(4) ?

loop_
_geom_bond_atom_site_label_1
_geom_bond_atom_site_label_2
_geom_bond_distance
_geom_bond_publ_flag
Si O5 1.650(3) y
Si O2 1.658(2) y
Si O4 1.660(2) y
Si O3 1.798(3) y
Si O1 1.798(3) y
C1 O6 1.220(5) ?
C1 O1 1.312(5) ?
C1 C2 1.543(6) ?
C2 O2 1.424(5) ?
C2 C5 1.528(6) ?
C2 C11 1.534(5) ?
C3 O7 1.207(5) ?
C3 O3 1.317(5) ?
C3 C4 1.544(6) ?
C4 O4 1.429(5) ?
C4 C23 1.523(5) ?
C4 C17 1.532(5) ?
C5 C10 1.388(6) ?
C5 C6 1.405(6) ?
C6 C7 1.396(7) ?
C7 C8 1.373(8) ?
C8 C9 1.363(7) ?
C9 C10 1.385(6) ?
C11 C16 1.381(6) ?
C11 C12 1.393(6) ?
C12 C13 1.394(6) ?
C13 C14 1.386(7) ?
C14 C15 1.366(7) ?
C15 C16 1.392(6) ?
C17 C22 1.387(6) ?
C17 C18 1.390(6) ?
C18 C19 1.392(6) ?
C19 C20 1.370(7) ?
C20 C21 1.369(7) ?
C21 C22 1.390(6) ?
C23 C24 1.369(6) ?
C23 C28 1.390(6) ?
C24 C25 1.400(6) ?
C25 C26 1.378(8) ?
C26 C27 1.385(8) ?
C27 C28 1.377(7) ?
C29 C30 1.369(6) ?
C29 C34 1.382(6) ?
C29 N 1.444(5) ?
C30 C31 1.387(7) ?
C31 C32 1.369(7) ?
C32 C33 1.385(8) ?
C33 C34 1.397(7) ?
O8 C39 1.421(7) ?
O8 C38 1.453(9) ?
C39 C40 1.511(9) ?
C40 C37 1.438(10) ?
C37 C38 1.569(8) ?
O9 C52 1.493(14) ?
O5 H1 0.78(5) ?
